data_7217650
loop_
_publ_author_name
'Hori, Akiko'
'Nakajima, Kyosuke'
'Akimoto, Yuuki'
'Naganuma, Kohei'
'Yuge, Hidetaka'

_publ_section_title
;
 Guest-adjusted encapsulation and thermal studies of non-porous
 mononuclear Cu(ii) coordination complexes through electrostatic
 interactions induced by fluorine substitution
;
_journal_issue 37
_journal_name_full CrystEngComm
_journal_page_first 8805
_journal_paper_doi 10.1039/C4CE01243G
_journal_volume 16
_journal_year 2014
_chemical_formula_moiety 'C30 H6 Cu F16 O4'
_chemical_formula_sum 'C30 H6 Cu F16 O4'
_chemical_formula_weight 797.90
_chemical_name_systematic
;
?
;
_space_group_IT_number 14
_symmetry_cell_setting monoclinic
_symmetry_space_group_name_Hall '-P 2ybc'
_symmetry_space_group_name_H-M 'P 1 21/c 1'
_atom_sites_solution_hydrogens geom
_atom_sites_solution_primary direct
_atom_sites_solution_secondary difmap
_audit_creation_method SHELXL-97
_cell_angle_alpha 90.00
_cell_angle_beta 91.1060(10)
_cell_angle_gamma 90.00
_cell_formula_units_Z 2
_cell_length_a 12.3918(8)
_cell_length_b 10.5445(6)
_cell_length_c 10.1291(6)
_cell_measurement_reflns_used 7139
_cell_measurement_temperature 100(2)
_cell_measurement_theta_max 27.92
_cell_measurement_theta_min 2.54
_cell_volume 1323.28(14)
_computing_cell_refinement 'Bruker SAINT'
_computing_data_collection 'Bruker APEX2'
_computing_data_reduction 'Bruker SAINT'
_computing_molecular_graphics 'Bruker SHELXTL'
_computing_publication_material 'Bruker SHELXTL'
_computing_structure_refinement 'SHELXL-97 (Sheldrick, 2008)'
_computing_structure_solution 'SHELXS-97 (Sheldrick, 2008)'
_diffrn_ambient_temperature 100
_diffrn_detector_area_resol_mean 8.333
_diffrn_measured_fraction_theta_full 0.992
_diffrn_measured_fraction_theta_max 0.992
_diffrn_measurement_device_type 'Bruker APEX-II CCD'
_diffrn_measurement_method '\f and \w scans'
_diffrn_radiation_monochromator graphite
_diffrn_radiation_source 'fine-focus sealed tube'
_diffrn_radiation_type MoK\a
_diffrn_radiation_wavelength 0.71073
_diffrn_reflns_av_R_equivalents 0.0199
_diffrn_reflns_av_sigmaI/netI 0.0154
_diffrn_reflns_limit_h_max 16
_diffrn_reflns_limit_h_min -16
_diffrn_reflns_limit_k_max 13
_diffrn_reflns_limit_k_min -13
_diffrn_reflns_limit_l_max 13
_diffrn_reflns_limit_l_min -13
_diffrn_reflns_number 14400
_diffrn_reflns_theta_full 27.48
_diffrn_reflns_theta_max 27.48
_diffrn_reflns_theta_min 2.54
_exptl_absorpt_coefficient_mu 0.980
_exptl_absorpt_correction_T_max 0.9712
_exptl_absorpt_correction_T_min 0.8873
_exptl_absorpt_correction_type empirical
_exptl_absorpt_process_details
;
SADABS Sheldrick 1996
;
_exptl_crystal_colour green
_exptl_crystal_density_diffrn 2.003
_exptl_crystal_density_meas ?
_exptl_crystal_density_method 'not measured'
_exptl_crystal_description prismatic
_exptl_crystal_F_000 782
_exptl_crystal_size_max 0.25
_exptl_crystal_size_mid 0.20
_exptl_crystal_size_min 0.06
_refine_diff_density_max 0.408
_refine_diff_density_min -0.300
_refine_diff_density_rms 0.059
_refine_ls_extinction_method none
_refine_ls_goodness_of_fit_ref 1.091
_refine_ls_hydrogen_treatment constr
_refine_ls_matrix_type full
_refine_ls_number_parameters 232
_refine_ls_number_reflns 3002
_refine_ls_number_restraints 0
_refine_ls_restrained_S_all 1.091
_refine_ls_R_factor_all 0.0318
_refine_ls_R_factor_gt 0.0272
_refine_ls_shift/su_max 0.001
_refine_ls_shift/su_mean 0.000
_refine_ls_structure_factor_coef Fsqd
_refine_ls_weighting_details 'calc w=1/[\s^2^(Fo^2^)+(0.0298P)^2^+0.9686P] where P=(Fo^2^+2Fc^2^)/3'
_refine_ls_weighting_scheme calc
_refine_ls_wR_factor_gt 0.0676
_refine_ls_wR_factor_ref 0.0699
_reflns_number_gt 2693
_reflns_number_total 3002
_reflns_threshold_expression >2sigma(I)
_cod_data_source_file c4ce01243g2.cif
_cod_data_source_block 110202a2
_cod_depositor_comments
;
The following automatic conversions were performed:

'_symmetry_cell_setting' value 'Monoclinic' changed to 'monoclinic'
according to
/usr/data/users/saulius/crontab/automatic-downloads/rss-feeds/RSC/lib/dictionaries/cif_core.dic
dictionary named 'cif_core.dic' version 2.4.2 from 2011-04-26.

Automatic conversion script
Id: cif_fix_values 2281 2013-09-26 08:29:07Z andrius 

 Adding full bibliography for 7217645--7217660.cif.

The following automatic conversions were performed:

'_exptl_crystal_density_meas' value 'not measured' was changed to '?'
- the value is perceived as not measured.

Automatic conversion script
Id: cif_fix_values 3008 2015-01-20 13:52:24Z robertas 
;
_cod_original_sg_symbol_H-M 'P 21/c'
_cod_database_code 7217650

loop_
_symmetry_equiv_pos_as_xyz
'x, y, z'
'-x, y+1/2, -z+1/2'
'-x, -y, -z'
'x, -y-1/2, z-1/2'

loop_
_atom_site_label
_atom_site_type_symbol
_atom_site_fract_x
_atom_site_fract_y
_atom_site_fract_z
_atom_site_U_iso_or_equiv
_atom_site_adp_type
_atom_site_occupancy
_atom_site_symmetry_multiplicity
_atom_site_calc_flag
_atom_site_refinement_flags
Cu1 Cu 1.0000 1.0000 0.0000 0.01537(8) Uani 1 2 d S
O1 O 0.85219(9) 1.05017(11) 0.02673(12) 0.0200(2) Uani 1 1 d .
O2 O 0.96374(9) 0.82388(10) -0.01458(11) 0.0165(2) Uani 1 1 d .
C1 C 0.62029(13) 1.12721(16) 0.02038(16) 0.0181(3) Uani 1 1 d .
C2 C 0.52269(13) 1.17711(15) 0.05818(17) 0.0188(3) Uani 1 1 d .
C3 C 0.47146(13) 1.13480(16) 0.17057(17) 0.0198(3) Uani 1 1 d .
H3 H 0.4044 1.1697 0.1965 0.024 Uiso 1 1 calc R
C4 C 0.52114(14) 1.04055(16) 0.24308(16) 0.0196(3) Uani 1 1 d .
C5 C 0.61899(13) 0.99003(15) 0.20555(17) 0.0182(3) Uani 1 1 d .
C6 C 0.67083(13) 1.03171(15) 0.09321(17) 0.0170(3) Uani 1 1 d .
C7 C 0.77578(13) 0.97312(15) 0.04990(17) 0.0173(3) Uani 1 1 d .
C8 C 0.77856(13) 0.84212(16) 0.03927(17) 0.0190(3) Uani 1 1 d .
H8 H 0.7146 0.7955 0.0554 0.023 Uiso 1 1 calc R
C9 C 0.87160(12) 0.77601(15) 0.00577(15) 0.0154(3) Uani 1 1 d .
C10 C 0.86357(12) 0.63454(15) -0.00788(16) 0.0159(3) Uani 1 1 d .
C11 C 0.90823(13) 0.57126(15) -0.11450(16) 0.0172(3) Uani 1 1 d .
C12 C 0.90162(14) 0.44061(16) -0.12599(17) 0.0204(3) Uani 1 1 d .
C13 C 0.85005(14) 0.36759(16) -0.03415(19) 0.0235(4) Uani 1 1 d .
H13 H 0.8453 0.2781 -0.0434 0.028 Uiso 1 1 calc R
C14 C 0.80565(14) 0.42888(17) 0.0716(2) 0.0258(4) Uani 1 1 d .
C15 C 0.81247(14) 0.55932(17) 0.08548(18) 0.0215(4) Uani 1 1 d .
F1 F 0.66364(8) 1.16892(10) -0.09176(10) 0.0241(2) Uani 1 1 d .
F2 F 0.47612(8) 1.26709(10) -0.01837(10) 0.0250(2) Uani 1 1 d .
F3 F 0.47411(9) 0.99518(10) 0.35149(11) 0.0276(2) Uani 1 1 d .
F4 F 0.66363(8) 0.89928(10) 0.28246(10) 0.0241(2) Uani 1 1 d .
F5 F 0.95786(9) 0.63646(10) -0.20974(9) 0.0242(2) Uani 1 1 d .
F6 F 0.95051(10) 0.38452(10) -0.22796(10) 0.0303(3) Uani 1 1 d .
F7 F 0.75708(10) 0.36183(11) 0.16586(14) 0.0423(3) Uani 1 1 d .
F8 F 0.77213(9) 0.61255(10) 0.19473(11) 0.0317(3) Uani 1 1 d .

loop_
_atom_site_aniso_label
_atom_site_aniso_U_11
_atom_site_aniso_U_22
_atom_site_aniso_U_33
_atom_site_aniso_U_23
_atom_site_aniso_U_13
_atom_site_aniso_U_12
Cu1 0.01078(14) 0.01128(14) 0.02409(15) -0.00070(10) 0.00183(10) -0.00077(10)
O1 0.0131(6) 0.0144(5) 0.0324(7) -0.0009(5) 0.0019(5) -0.0006(4)
O2 0.0134(5) 0.0132(5) 0.0230(6) -0.0007(4) 0.0031(4) -0.0010(4)
C1 0.0175(8) 0.0164(8) 0.0204(8) -0.0006(6) 0.0019(6) -0.0032(6)
C2 0.0167(8) 0.0144(8) 0.0251(8) -0.0012(6) -0.0022(6) 0.0014(6)
C3 0.0150(8) 0.0186(8) 0.0258(9) -0.0041(7) 0.0028(6) 0.0023(6)
C4 0.0207(8) 0.0197(8) 0.0186(8) -0.0026(6) 0.0039(6) -0.0021(7)
C5 0.0178(8) 0.0140(7) 0.0227(8) -0.0006(6) -0.0022(6) -0.0010(6)
C6 0.0131(7) 0.0144(7) 0.0236(8) -0.0031(6) 0.0004(6) -0.0020(6)
C7 0.0123(7) 0.0170(8) 0.0226(8) -0.0007(6) -0.0002(6) 0.0003(6)
C8 0.0126(7) 0.0163(8) 0.0282(9) -0.0014(6) 0.0023(6) -0.0017(6)
C9 0.0154(7) 0.0147(7) 0.0162(7) -0.0012(6) 0.0006(6) -0.0014(6)
C10 0.0119(7) 0.0150(8) 0.0208(8) -0.0007(6) -0.0002(6) -0.0002(6)
C11 0.0161(8) 0.0181(8) 0.0175(8) 0.0008(6) -0.0009(6) -0.0004(6)
C12 0.0199(8) 0.0192(8) 0.0220(8) -0.0059(6) -0.0039(6) 0.0039(7)
C13 0.0173(8) 0.0133(8) 0.0399(10) -0.0026(7) -0.0024(7) -0.0008(6)
C14 0.0187(8) 0.0193(9) 0.0398(10) 0.0073(7) 0.0097(7) -0.0015(7)
C15 0.0176(8) 0.0189(8) 0.0282(9) -0.0003(7) 0.0077(7) 0.0016(6)
F1 0.0208(5) 0.0261(5) 0.0258(5) 0.0057(4) 0.0063(4) 0.0005(4)
F2 0.0201(5) 0.0229(5) 0.0320(6) 0.0068(4) 0.0007(4) 0.0053(4)
F3 0.0287(6) 0.0299(6) 0.0245(5) 0.0040(4) 0.0098(4) 0.0020(4)
F4 0.0226(5) 0.0220(5) 0.0278(5) 0.0065(4) 0.0000(4) 0.0020(4)
F5 0.0332(6) 0.0222(5) 0.0173(5) 0.0021(4) 0.0066(4) 0.0001(4)
F6 0.0418(7) 0.0244(5) 0.0247(5) -0.0099(4) 0.0010(5) 0.0078(5)
F7 0.0423(7) 0.0225(6) 0.0632(8) 0.0120(6) 0.0299(6) -0.0022(5)
F8 0.0367(6) 0.0255(6) 0.0337(6) 0.0016(5) 0.0221(5) 0.0027(5)

loop_
_atom_type_symbol
_atom_type_description
_atom_type_scat_dispersion_real
_atom_type_scat_dispersion_imag
_atom_type_scat_source
C C 0.0033 0.0016 'International Tables Vol C Tables 4.2.6.8 and 6.1.1.4'
H H 0.0000 0.0000 'International Tables Vol C Tables 4.2.6.8 and 6.1.1.4'
O O 0.0106 0.0060 'International Tables Vol C Tables 4.2.6.8 and 6.1.1.4'
F F 0.0171 0.0103 'International Tables Vol C Tables 4.2.6.8 and 6.1.1.4'
Cu Cu 0.3201 1.2651 'International Tables Vol C Tables 4.2.6.8 and 6.1.1.4'

loop_
_geom_angle_atom_site_label_1
_geom_angle_atom_site_label_2
_geom_angle_atom_site_label_3
_geom_angle
_geom_angle_site_symmetry_1
_geom_angle_site_symmetry_3
O2 Cu1 O2 180.00(6) 3_775 .
O2 Cu1 O1 86.87(5) 3_775 .
O2 Cu1 O1 93.13(5) . .
O2 Cu1 O1 93.13(5) 3_775 3_775
O2 Cu1 O1 86.87(5) . 3_775
O1 Cu1 O1 180.00(10) . 3_775
C7 O1 Cu1 124.20(11) . .
C9 O2 Cu1 125.71(10) . .
F1 C1 C2 118.55(15) . .
F1 C1 C6 120.25(15) . .
C2 C1 C6 121.15(15) . .
F2 C2 C1 118.46(15) . .
F2 C2 C3 120.04(14) . .
C1 C2 C3 121.49(15) . .
C4 C3 C2 117.62(15) . .
C4 C3 H3 121.2 . .
C2 C3 H3 121.2 . .
F3 C4 C3 119.88(15) . .
F3 C4 C5 118.97(15) . .
C3 C4 C5 121.15(16) . .
F4 C5 C4 117.84(15) . .
F4 C5 C6 120.51(15) . .
C4 C5 C6 121.65(15) . .
C5 C6 C1 116.95(15) . .
C5 C6 C7 121.49(15) . .
C1 C6 C7 121.54(15) . .
O1 C7 C8 127.02(16) . .
O1 C7 C6 116.08(14) . .
C8 C7 C6 116.90(14) . .
C7 C8 C9 122.61(15) . .
C7 C8 H8 118.7 . .
C9 C8 H8 118.7 . .
O2 C9 C8 126.25(15) . .
O2 C9 C10 116.02(14) . .
C8 C9 C10 117.74(14) . .
C11 C10 C15 116.44(15) . .
C11 C10 C9 121.38(14) . .
C15 C10 C9 122.18(15) . .
F5 C11 C12 118.42(14) . .
F5 C11 C10 120.38(14) . .
C12 C11 C10 121.19(15) . .
F6 C12 C13 119.72(16) . .
F6 C12 C11 118.38(15) . .
C13 C12 C11 121.86(16) . .
C12 C13 C14 117.53(16) . .
C12 C13 H13 121.2 . .
C14 C13 H13 121.2 . .
F7 C14 C13 119.94(16) . .
F7 C14 C15 118.61(16) . .
C13 C14 C15 121.42(16) . .
F8 C15 C14 118.35(15) . .
F8 C15 C10 120.05(15) . .
C14 C15 C10 121.55(16) . .

loop_
_geom_bond_atom_site_label_1
_geom_bond_atom_site_label_2
_geom_bond_distance
_geom_bond_site_symmetry_2
Cu1 O2 1.9157(11) 3_775
Cu1 O2 1.9157(11) .
Cu1 O1 1.9306(11) .
Cu1 O1 1.9306(11) 3_775
O1 C7 1.273(2) .
O2 C9 1.2688(19) .
C1 F1 1.3401(19) .
C1 C2 1.380(2) .
C1 C6 1.390(2) .
C2 F2 1.3480(19) .
C2 C3 1.388(2) .
C3 C4 1.374(2) .
C3 H3 0.9500 .
C4 F3 1.3413(19) .
C4 C5 1.384(2) .
C5 F4 1.3461(19) .
C5 C6 1.389(2) .
C6 C7 1.512(2) .
C7 C8 1.386(2) .
C8 C9 1.395(2) .
C8 H8 0.9500 .
C9 C10 1.501(2) .
C10 C11 1.393(2) .
C10 C15 1.396(2) .
C11 F5 1.3433(19) .
C11 C12 1.385(2) .
C12 F6 1.3445(19) .
C12 C13 1.375(3) .
C13 C14 1.375(3) .
C13 H13 0.9500 .
C14 F7 1.340(2) .
C14 C15 1.385(3) .
C15 F8 1.346(2) .

loop_
_geom_torsion_atom_site_label_1
_geom_torsion_atom_site_label_2
_geom_torsion_atom_site_label_3
_geom_torsion_atom_site_label_4
_geom_torsion
_geom_torsion_site_symmetry_1
O2 Cu1 O1 C7 -168.57(13) 3_775
O2 Cu1 O1 C7 11.43(13) .
O1 Cu1 O1 C7 33(7) 3_775
O2 Cu1 O2 C9 47(3) 3_775
O1 Cu1 O2 C9 -6.99(13) .
O1 Cu1 O2 C9 173.01(13) 3_775
F1 C1 C2 F2 -1.0(2) .
C6 C1 C2 F2 -178.19(14) .
F1 C1 C2 C3 177.61(14) .
C6 C1 C2 C3 0.4(3) .
F2 C2 C3 C4 178.30(15) .
C1 C2 C3 C4 -0.3(2) .
C2 C3 C4 F3 -179.06(15) .
C2 C3 C4 C5 0.2(2) .
F3 C4 C5 F4 -1.7(2) .
C3 C4 C5 F4 179.04(15) .
F3 C4 C5 C6 179.01(15) .
C3 C4 C5 C6 -0.3(3) .
F4 C5 C6 C1 -178.92(14) .
C4 C5 C6 C1 0.4(2) .
F4 C5 C6 C7 2.9(2) .
C4 C5 C6 C7 -177.83(15) .
F1 C1 C6 C5 -177.58(14) .
C2 C1 C6 C5 -0.5(2) .
F1 C1 C6 C7 0.6(2) .
C2 C1 C6 C7 177.76(15) .
Cu1 O1 C7 C8 -11.3(2) .
Cu1 O1 C7 C6 168.89(11) .
C5 C6 C7 O1 -128.89(17) .
C1 C6 C7 O1 53.0(2) .
C5 C6 C7 C8 51.3(2) .
C1 C6 C7 C8 -126.84(18) .
O1 C7 C8 C9 3.0(3) .
C6 C7 C8 C9 -177.21(15) .
Cu1 O2 C9 C8 1.7(2) .
Cu1 O2 C9 C10 -178.23(10) .
C7 C8 C9 O2 2.4(3) .
C7 C8 C9 C10 -177.66(15) .
O2 C9 C10 C11 -45.7(2) .
C8 C9 C10 C11 134.35(17) .
O2 C9 C10 C15 133.55(16) .
C8 C9 C10 C15 -46.4(2) .
C15 C10 C11 F5 179.24(14) .
C9 C10 C11 F5 -1.5(2) .
C15 C10 C11 C12 0.0(2) .
C9 C10 C11 C12 179.31(15) .
F5 C11 C12 F6 3.7(2) .
C10 C11 C12 F6 -177.04(14) .
F5 C11 C12 C13 -178.53(15) .
C10 C11 C12 C13 0.7(2) .
F6 C12 C13 C14 177.02(16) .
C11 C12 C13 C14 -0.7(3) .
C12 C13 C14 F7 -178.15(16) .
C12 C13 C14 C15 0.0(3) .
F7 C14 C15 F8 1.5(3) .
C13 C14 C15 F8 -176.65(17) .
F7 C14 C15 C10 178.90(16) .
C13 C14 C15 C10 0.7(3) .
C11 C10 C15 F8 176.62(15) .
C9 C10 C15 F8 -2.7(2) .
C11 C10 C15 C14 -0.7(2) .
C9 C10 C15 C14 179.99(16) .
